data_1535757
loop_
_publ_author_name
'Tsirlina, G.A.'
'Rakhimov, H.T.'
'Putilin, S.N.'
'Petrii, O.A.'
'Ponomarev, Ya.G.'
'Antipov, E.V.'

_publ_section_title
;
 Low temperature electrosynthesis and thallium HTSC-coating properties
;
_journal_name_full 'Sverkhprovodimest: Fizika, Khimiya, Tekhnika'
_journal_page_first 1580
_journal_page_last 1586
_journal_volume 4
_journal_year 1991
_chemical_formula_sum 'Cu H7 O5 Tl'
_chemical_name_systematic 'Tl Cu O (O H) (H2 O)3'
_space_group_IT_number 11
_symmetry_space_group_name_Hall '-P 2c'
_symmetry_space_group_name_H-M 'P 1 1 21/m'
_cell_angle_alpha 90
_cell_angle_beta 90
_cell_angle_gamma 97.085
_cell_formula_units_Z 2
_cell_length_a 4.602
_cell_length_b 9.537
_cell_length_c 5.772
_cell_volume 251.395
_citation_journal_id_ASTM SFKTE6
_cod_data_source_file Tsirlina_SFKTE6_1991_1239.cif
_cod_data_source_block H7Cu1O5Tl1
_cod_original_cell_volume 251.3945
_cod_original_sg_symbol_Hall '-P 2yb (z,x,y)'
_cod_original_formula_sum 'H7 Cu1 O5 Tl1'
_cod_database_code 1535757

loop_
_symmetry_equiv_pos_as_xyz
x,y,z
-x,-y,z+1/2
-x,-y,-z
x,y,-z-1/2

loop_
_atom_site_label
_atom_site_type_symbol
_atom_site_fract_x
_atom_site_fract_y
_atom_site_fract_z
_atom_site_occupancy
_atom_site_U_iso_or_equiv
O1 O-2 0.272 0.406 0.75 1 0.0
Tl1 Tl+1 0.1843 0.1408 0.75 1 0.0
O4 O-2 0.594 0.202 0.25 0.66 0.0
O3 O-2 0.365 0.103 0.25 0.92 0.0
O5 O-2 0.716 0.246 0.434 0.77 0.0
Cu1 Cu+2 0.5 0.5 0.5 1 0.0
O2 O-2 0.228 0.453 0.25 1 0.0
